data_2229426
loop_
_publ_author_name
'Ardakani, Amir Adabi'
'Kia, Reza'
'Kargar, Hadi'
'Tahir, Muhammad Nawaz'

_publ_section_title
;
 4-Bromo-2-[(<i>E</i>)-(4-chlorophenyl)iminomethyl]phenol
;
_journal_coeditor_code JH2265
_journal_issue 3
_journal_name_full 'Acta Crystallographica Section E'
_journal_page_first o597
_journal_paper_doi 10.1107/S1600536811004417
_journal_volume 67
_journal_year 2011
_chemical_formula_iupac 'C13 H9 Br Cl N O'
_chemical_formula_moiety 'C13 H9 Br Cl N O'
_chemical_formula_sum 'C13 H9 Br Cl N O'
_chemical_formula_weight 310.57
_chemical_name_systematic
;
4-Bromo-2-[(<i>E</i>)-(4-chlorophenyl)iminomethyl]phenol
;
_space_group_IT_number 14
_symmetry_cell_setting monoclinic
_symmetry_space_group_name_Hall '-P 2ybc'
_symmetry_space_group_name_H-M 'P 1 21/c 1'
_atom_sites_solution_hydrogens geom
_atom_sites_solution_primary direct
_atom_sites_solution_secondary difmap
_audit_creation_method SHELXL-97
_cell_angle_alpha 90.00
_cell_angle_beta 96.38(2)
_cell_angle_gamma 90.00
_cell_formula_units_Z 4
_cell_length_a 27.652(11)
_cell_length_b 7.011(3)
_cell_length_c 6.219(3)
_cell_measurement_reflns_used 2520
_cell_measurement_temperature 296(2)
_cell_measurement_theta_max 27.53
_cell_measurement_theta_min 2.45
_cell_volume 1198.2(9)
_computing_cell_refinement 'APEX2 (Bruker, 2005)'
_computing_data_collection 'APEX2 (Bruker, 2005)'
_computing_data_reduction 'SAINT (Bruker, 2005)'
_computing_molecular_graphics 'SHELXTL (Sheldrick, 2008)'
_computing_publication_material
;
SHELXTL (Sheldrick, 2008) and PLATON (Spek, 2009)
;
_computing_structure_refinement 'SHELXTL (Sheldrick, 2008)'
_computing_structure_solution 'SHELXTL (Sheldrick, 2008)'
_diffrn_ambient_temperature 296(2)
_diffrn_measured_fraction_theta_full 0.998
_diffrn_measured_fraction_theta_max 0.998
_diffrn_measurement_device_type
;
Bruker SMART APEXII CCD area-detector
;
_diffrn_measurement_method '\f and \w'
_diffrn_radiation_monochromator graphite
_diffrn_radiation_source 'fine-focus sealed tube'
_diffrn_radiation_type MoK\a
_diffrn_radiation_wavelength 0.71073
_diffrn_reflns_av_R_equivalents 0.0263
_diffrn_reflns_av_sigmaI/netI 0.0346
_diffrn_reflns_limit_h_max 33
_diffrn_reflns_limit_h_min -28
_diffrn_reflns_limit_k_max 5
_diffrn_reflns_limit_k_min -8
_diffrn_reflns_limit_l_max 6
_diffrn_reflns_limit_l_min -7
_diffrn_reflns_number 5719
_diffrn_reflns_theta_full 25.25
_diffrn_reflns_theta_max 25.25
_diffrn_reflns_theta_min 1.48
_diffrn_standards_number 0
_exptl_absorpt_coefficient_mu 3.634
_exptl_absorpt_correction_T_max 0.5020
_exptl_absorpt_correction_T_min 0.3628
_exptl_absorpt_correction_type multi-scan
_exptl_absorpt_process_details '(<i>SADABS</i>; Bruker, 2005)'
_exptl_crystal_colour light-yellow
_exptl_crystal_density_diffrn 1.722
_exptl_crystal_density_method 'not measured'
_exptl_crystal_description prism
_exptl_crystal_F_000 616
_exptl_crystal_size_max 0.35
_exptl_crystal_size_mid 0.25
_exptl_crystal_size_min 0.22
_refine_diff_density_max 0.385
_refine_diff_density_min -0.349
_refine_ls_extinction_method none
_refine_ls_goodness_of_fit_ref 1.020
_refine_ls_hydrogen_treatment constr
_refine_ls_matrix_type full
_refine_ls_number_parameters 155
_refine_ls_number_reflns 2170
_refine_ls_number_restraints 0
_refine_ls_restrained_S_all 1.020
_refine_ls_R_factor_all 0.0454
_refine_ls_R_factor_gt 0.0309
_refine_ls_shift/su_max 0.001
_refine_ls_shift/su_mean 0.000
_refine_ls_structure_factor_coef Fsqd
_refine_ls_weighting_details 'calc w=1/[\s^2^(Fo^2^)+(0.0399P)^2^+0.3051P] where P=(Fo^2^+2Fc^2^)/3'
_refine_ls_weighting_scheme calc
_refine_ls_wR_factor_gt 0.0723
_refine_ls_wR_factor_ref 0.0783
_reflns_number_gt 1718
_reflns_number_total 2170
_reflns_threshold_expression I>2\s(I)
_cod_data_source_file jh2265.cif
_cod_data_source_block I
_cod_original_cell_volume 1198.2(8)
_cod_original_sg_symbol_H-M 'P 21/c'
_cod_database_code 2229426
_cod_database_fobs_code 2229426

loop_
_symmetry_equiv_pos_as_xyz
'x, y, z'
'-x, y+1/2, -z+1/2'
'-x, -y, -z'
'x, -y-1/2, z-1/2'

loop_
_atom_site_type_symbol
_atom_site_label
_atom_site_fract_x
_atom_site_fract_y
_atom_site_fract_z
_atom_site_U_iso_or_equiv
_atom_site_adp_type
_atom_site_calc_flag
_atom_site_refinement_flags
_atom_site_occupancy
_atom_site_disorder_assembly
_atom_site_disorder_group
Br Br1 0.456428(11) 0.43271(5) 0.67549(5) 0.05153(14) Uani d . 1 . .
Cl Cl1 0.03796(3) 0.54095(14) 0.23081(16) 0.0684(3) Uani d . 1 . .
O O1 0.27742(7) 0.5674(3) 1.1170(3) 0.0444(5) Uani d . 1 . .
H H1 0.2529 0.5423 1.0354 0.067 Uiso calc R 1 . .
N N1 0.22712(8) 0.4746(3) 0.7551(3) 0.0313(5) Uani d . 1 . .
C C1 0.31315(10) 0.4668(3) 0.7991(4) 0.0289(6) Uani d . 1 . .
C C2 0.31691(10) 0.5350(3) 1.0152(4) 0.0309(6) Uani d . 1 . .
C C3 0.36211(11) 0.5707(3) 1.1235(4) 0.0361(6) Uani d . 1 . .
H H3 0.3647 0.6166 1.2646 0.043 Uiso calc R 1 . .
C C4 0.40322(11) 0.5392(3) 1.0256(4) 0.0363(6) Uani d . 1 . .
H H4 0.4336 0.5642 1.1000 0.044 Uiso calc R 1 . .
C C5 0.39973(10) 0.4695(3) 0.8134(4) 0.0331(6) Uani d . 1 . .
C C6 0.35529(10) 0.4331(3) 0.7031(4) 0.0304(6) Uani d . 1 . .
H H6 0.3532 0.3855 0.5628 0.036 Uiso calc R 1 . .
C C7 0.26674(10) 0.4453(3) 0.6737(4) 0.0311(6) Uani d . 1 . .
H H7 0.2655 0.4091 0.5294 0.037 Uiso calc R 1 . .
C C8 0.18255(10) 0.4827(3) 0.6229(4) 0.0298(6) Uani d . 1 . .
C C9 0.17902(10) 0.5621(3) 0.4151(4) 0.0332(6) Uani d . 1 . .
H H9 0.2069 0.6033 0.3578 0.040 Uiso calc R 1 . .
C C10 0.13425(11) 0.5790(3) 0.2961(4) 0.0365(6) Uani d . 1 . .
H H10 0.1315 0.6315 0.1579 0.044 Uiso calc R 1 . .
C C11 0.09378(11) 0.5175(4) 0.3836(5) 0.0390(7) Uani d . 1 . .
C C12 0.09647(11) 0.4396(3) 0.5890(5) 0.0405(7) Uani d . 1 . .
H H12 0.0685 0.3987 0.6455 0.049 Uiso calc R 1 . .
C C13 0.14112(10) 0.4237(3) 0.7077(4) 0.0334(6) Uani d . 1 . .
H H13 0.1434 0.3727 0.8465 0.040 Uiso calc R 1 . .

loop_
_atom_site_aniso_label
_atom_site_aniso_U_11
_atom_site_aniso_U_22
_atom_site_aniso_U_33
_atom_site_aniso_U_12
_atom_site_aniso_U_13
_atom_site_aniso_U_23
Br1 0.0284(2) 0.0679(2) 0.0599(2) -0.00058(15) 0.01204(13) -0.00234(15)
Cl1 0.0355(5) 0.0899(7) 0.0749(6) 0.0049(5) -0.0157(4) 0.0006(5)
O1 0.0349(12) 0.0649(13) 0.0343(10) 0.0008(10) 0.0085(8) -0.0095(9)
N1 0.0270(13) 0.0334(11) 0.0336(11) -0.0016(10) 0.0041(9) 0.0012(9)
C1 0.0319(16) 0.0250(12) 0.0299(13) 0.0014(11) 0.0035(10) 0.0002(10)
C2 0.0323(16) 0.0308(13) 0.0305(13) 0.0023(12) 0.0080(11) 0.0014(11)
C3 0.0433(18) 0.0353(14) 0.0284(13) -0.0017(13) -0.0015(11) -0.0030(11)
C4 0.0323(17) 0.0362(14) 0.0386(14) -0.0030(12) -0.0045(12) 0.0012(11)
C5 0.0273(16) 0.0307(13) 0.0417(14) 0.0010(11) 0.0055(11) 0.0044(11)
C6 0.0331(16) 0.0297(13) 0.0285(12) 0.0022(12) 0.0034(10) -0.0002(10)
C7 0.0343(16) 0.0293(13) 0.0300(12) -0.0008(11) 0.0043(11) -0.0025(10)
C8 0.0314(16) 0.0249(12) 0.0336(13) 0.0012(11) 0.0057(11) -0.0015(10)
C9 0.0321(16) 0.0346(14) 0.0338(13) -0.0017(12) 0.0083(11) 0.0022(11)
C10 0.0381(18) 0.0351(14) 0.0358(14) 0.0041(12) 0.0014(12) 0.0011(11)
C11 0.0291(17) 0.0362(14) 0.0502(16) 0.0038(13) -0.0029(13) -0.0057(13)
C12 0.0298(17) 0.0396(15) 0.0531(17) -0.0042(13) 0.0095(13) -0.0017(13)
C13 0.0308(16) 0.0348(14) 0.0358(13) -0.0013(12) 0.0087(11) 0.0036(11)

loop_
_atom_type_symbol
_atom_type_description
_atom_type_scat_dispersion_real
_atom_type_scat_dispersion_imag
_atom_type_scat_source
C C 0.0033 0.0016 'International Tables Vol C Tables 4.2.6.8 and 6.1.1.4'
H H 0.0000 0.0000 'International Tables Vol C Tables 4.2.6.8 and 6.1.1.4'
N N 0.0061 0.0033 'International Tables Vol C Tables 4.2.6.8 and 6.1.1.4'
O O 0.0106 0.0060 'International Tables Vol C Tables 4.2.6.8 and 6.1.1.4'
Cl Cl 0.1484 0.1585 'International Tables Vol C Tables 4.2.6.8 and 6.1.1.4'
Br Br -0.2901 2.4595 'International Tables Vol C Tables 4.2.6.8 and 6.1.1.4'

loop_
_geom_angle_atom_site_label_1
_geom_angle_atom_site_label_2
_geom_angle_atom_site_label_3
_geom_angle_site_symmetry_1
_geom_angle_site_symmetry_3
_geom_angle
_geom_angle_publ_flag
C2 O1 H1 . . 109.5 ?
C7 N1 C8 . . 120.8(2) ?
C6 C1 C2 . . 119.2(2) ?
C6 C1 C7 . . 119.5(2) ?
C2 C1 C7 . . 121.1(2) ?
O1 C2 C3 . . 118.8(2) ?
O1 C2 C1 . . 121.7(2) ?
C3 C2 C1 . . 119.5(3) ?
C4 C3 C2 . . 120.6(2) ?
C4 C3 H3 . . 119.7 ?
C2 C3 H3 . . 119.7 ?
C3 C4 C5 . . 120.2(3) ?
C3 C4 H4 . . 119.9 ?
C5 C4 H4 . . 119.9 ?
C6 C5 C4 . . 120.2(3) ?
C6 C5 Br1 . . 119.6(2) ?
C4 C5 Br1 . . 120.2(2) ?
C5 C6 C1 . . 120.3(2) ?
C5 C6 H6 . . 119.8 ?
C1 C6 H6 . . 119.8 ?
N1 C7 C1 . . 121.7(2) ?
N1 C7 H7 . . 119.2 ?
C1 C7 H7 . . 119.2 ?
C13 C8 C9 . . 119.8(3) ?
C13 C8 N1 . . 118.5(2) ?
C9 C8 N1 . . 121.5(2) ?
C10 C9 C8 . . 119.8(3) ?
C10 C9 H9 . . 120.1 ?
C8 C9 H9 . . 120.1 ?
C11 C10 C9 . . 119.1(3) ?
C11 C10 H10 . . 120.4 ?
C9 C10 H10 . . 120.4 ?
C10 C11 C12 . . 122.0(3) ?
C10 C11 Cl1 . . 118.1(2) ?
C12 C11 Cl1 . . 119.9(2) ?
C13 C12 C11 . . 118.8(3) ?
C13 C12 H12 . . 120.6 ?
C11 C12 H12 . . 120.6 ?
C12 C13 C8 . . 120.5(2) ?
C12 C13 H13 . . 119.8 ?
C8 C13 H13 . . 119.8 ?

loop_
_geom_bond_atom_site_label_1
_geom_bond_atom_site_label_2
_geom_bond_site_symmetry_2
_geom_bond_distance
_geom_bond_publ_flag
Br1 C5 . 1.886(3) ?
Cl1 C11 . 1.728(3) ?
O1 C2 . 1.341(3) ?
O1 H1 . 0.8200 ?
N1 C7 . 1.273(3) ?
N1 C8 . 1.405(3) ?
C1 C6 . 1.387(4) ?
C1 C2 . 1.420(3) ?
C1 C7 . 1.434(4) ?
C2 C3 . 1.375(4) ?
C3 C4 . 1.366(4) ?
C3 H3 . 0.9300 ?
C4 C5 . 1.401(4) ?
C4 H4 . 0.9300 ?
C5 C6 . 1.363(4) ?
C6 H6 . 0.9300 ?
C7 H7 . 0.9300 ?
C8 C13 . 1.377(4) ?
C8 C9 . 1.400(3) ?
C9 C10 . 1.375(4) ?
C9 H9 . 0.9300 ?
C10 C11 . 1.367(4) ?
C10 H10 . 0.9300 ?
C11 C12 . 1.384(4) ?
C12 C13 . 1.371(4) ?
C12 H12 . 0.9300 ?
C13 H13 . 0.9300 ?

loop_
_geom_hbond_atom_site_label_D
_geom_hbond_atom_site_label_H
_geom_hbond_atom_site_label_A
_geom_hbond_site_symmetry_A
_geom_hbond_distance_DH
_geom_hbond_distance_HA
_geom_hbond_distance_DA
_geom_hbond_angle_DHA
_geom_hbond_publ_flag
O1 H1 N1 . 0.82 1.87 2.594(3) 147 y
C9 H9 O1 1_554 0.93 2.60 3.459(4) 153.8 y
C10 H10 <i>Cg</i>1 4_575 0.93 2.77 3.474(3) 134 y
C13 H13 <i>Cg</i>1 4_566 0.03 2.80 3.501(3) 133 y

loop_
_geom_torsion_atom_site_label_1
_geom_torsion_atom_site_label_2
_geom_torsion_atom_site_label_3
_geom_torsion_atom_site_label_4
_geom_torsion_site_symmetry_1
_geom_torsion_site_symmetry_2
_geom_torsion_site_symmetry_3
_geom_torsion_site_symmetry_4
_geom_torsion
_geom_torsion_publ_flag
C6 C1 C2 O1 . . . . -179.0(2) ?
C7 C1 C2 O1 . . . . 5.5(4) ?
C6 C1 C2 C3 . . . . 1.5(3) ?
C7 C1 C2 C3 . . . . -173.9(2) ?
O1 C2 C3 C4 . . . . 179.9(2) ?
C1 C2 C3 C4 . . . . -0.7(4) ?
C2 C3 C4 C5 . . . . -0.2(4) ?
C3 C4 C5 C6 . . . . 0.2(4) ?
C3 C4 C5 Br1 . . . . 178.26(19) ?
C4 C5 C6 C1 . . . . 0.7(4) ?
Br1 C5 C6 C1 . . . . -177.37(17) ?
C2 C1 C6 C5 . . . . -1.6(4) ?
C7 C1 C6 C5 . . . . 174.0(2) ?
C8 N1 C7 C1 . . . . 169.8(2) ?
C6 C1 C7 N1 . . . . 180.0(2) ?
C2 C1 C7 N1 . . . . -4.6(4) ?
C7 N1 C8 C13 . . . . 149.2(2) ?
C7 N1 C8 C9 . . . . -35.6(3) ?
C13 C8 C9 C10 . . . . -0.6(4) ?
N1 C8 C9 C10 . . . . -175.7(2) ?
C8 C9 C10 C11 . . . . 0.0(4) ?
C9 C10 C11 C12 . . . . 0.3(4) ?
C9 C10 C11 Cl1 . . . . 179.82(19) ?
C10 C11 C12 C13 . . . . 0.0(4) ?
Cl1 C11 C12 C13 . . . . -179.53(19) ?
C11 C12 C13 C8 . . . . -0.6(4) ?
C9 C8 C13 C12 . . . . 0.9(4) ?
N1 C8 C13 C12 . . . . 176.1(2) ?

loop_
_cod_related_entry_id
_cod_related_entry_database
_cod_related_entry_code
1 ChemSpider 12624755
